data_4025603
loop_
_publ_author_name
'Kinkini Roy'
'Chun Wang'
'Mark D. Smith'
'Perry J. Pellechia'
'Linda S. Shimizu'

_publ_section_title
;
 Alkali Metal Ions As Probes of Structure and Recognition Properties of
 Macrocyclic Pyridyl Urea Hosts
;
_journal_name_full 'Journal of Organic Chemistry'
_journal_page_first 5453
_journal_page_last 5460
_journal_paper_doi 10.1021/jo1009596
_journal_volume 75
_journal_year 2010
_chemical_formula_moiety 'C42 H60 N12 O3, 1.24(C H2 Cl2)'
_chemical_formula_sum 'C43.24 H62.48 Cl2.48 N12 O3'
_chemical_formula_weight 886.09
_chemical_name_systematic
; 
 ? 
;
_space_group_IT_number 2
_symmetry_cell_setting triclinic
_symmetry_space_group_name_Hall '-P 1'
_symmetry_space_group_name_H-M 'P -1'
_atom_sites_solution_hydrogens geom
_atom_sites_solution_primary direct
_atom_sites_solution_secondary difmap
_audit_creation_method SHELXL-97
_cell_angle_alpha 98.3160(10)
_cell_angle_beta 101.9250(10)
_cell_angle_gamma 90.8480(10)
_cell_formula_units_Z 2
_cell_length_a 10.9600(4)
_cell_length_b 13.0521(5)
_cell_length_c 17.2061(6)
_cell_measurement_reflns_used 4830
_cell_measurement_temperature 150(2)
_cell_measurement_theta_max 21.781
_cell_measurement_theta_min 2.447
_cell_volume 2380.37(15)
_computing_cell_refinement 'SAINT-Plus Version 6.45 (Bruker, 2001)'
_computing_data_collection 'SMART Version 5.625 (Bruker, 2001)'
_computing_data_reduction 'SAINT-Plus Version 6.45 (Bruker, 2001)'
_computing_molecular_graphics various
_computing_publication_material 'SHELXTL Version 6.14 (Bruker, 2000)'
_computing_structure_refinement 'SHELXL-97 (Sheldrick, 1997)'
_computing_structure_solution 'SHELXS-97 (Sheldrick, 1990)'
_diffrn_ambient_temperature 150(2)
_diffrn_measured_fraction_theta_full 0.999
_diffrn_measured_fraction_theta_max 0.999
_diffrn_measurement_device_type 'Bruker SMART APEX CCD diffractometer'
_diffrn_measurement_method 'omega scans'
_diffrn_radiation_monochromator graphite
_diffrn_radiation_source 'fine-focus sealed tube'
_diffrn_radiation_type MoK\a
_diffrn_radiation_wavelength 0.71073
_diffrn_reflns_av_R_equivalents 0.0564
_diffrn_reflns_av_sigmaI/netI 0.0696
_diffrn_reflns_limit_h_max 13
_diffrn_reflns_limit_h_min -13
_diffrn_reflns_limit_k_max 15
_diffrn_reflns_limit_k_min -15
_diffrn_reflns_limit_l_max 20
_diffrn_reflns_limit_l_min -20
_diffrn_reflns_number 29520
_diffrn_reflns_theta_full 25.05
_diffrn_reflns_theta_max 25.05
_diffrn_reflns_theta_min 1.58
_exptl_absorpt_coefficient_mu 0.214
_exptl_absorpt_correction_type none
_exptl_crystal_colour colorless
_exptl_crystal_density_diffrn 1.236
_exptl_crystal_density_method 'not measured'
_exptl_crystal_description block
_exptl_crystal_F_000 944
_exptl_crystal_size_max 0.30
_exptl_crystal_size_mid 0.22
_exptl_crystal_size_min 0.18
_refine_diff_density_max 0.603
_refine_diff_density_min -0.340
_refine_diff_density_rms 0.044
_refine_ls_extinction_method none
_refine_ls_goodness_of_fit_ref 0.938
_refine_ls_hydrogen_treatment constr
_refine_ls_matrix_type full
_refine_ls_number_parameters 557
_refine_ls_number_reflns 8427
_refine_ls_number_restraints 20
_refine_ls_restrained_S_all 0.939
_refine_ls_R_factor_all 0.0922
_refine_ls_R_factor_gt 0.0546
_refine_ls_shift/su_max 0.000
_refine_ls_shift/su_mean 0.000
_refine_ls_structure_factor_coef Fsqd
_refine_ls_weighting_details 'calc w=1/[\s^2^(Fo^2^)+(0.0691P)^2^+0.0000P] where P=(Fo^2^+2Fc^2^)/3'
_refine_ls_weighting_scheme calc
_refine_ls_wR_factor_gt 0.1287
_refine_ls_wR_factor_ref 0.1451
_reflns_number_gt 5077
_reflns_number_total 8427
_reflns_threshold_expression >2sigma(I)
_cod_data_source_file jo1009596_si_006.cif
_cod_data_source_block tri0908m
_cod_depositor_comments
;
The following automatic conversions were performed:

'_symmetry_cell_setting' value 'Triclinic' changed to 'triclinic'
according to the built-in table from CIF Core dictionary named
'cif_core.dic' version 2.4.1 from 2010-06-29.

Automatic conversion script
Id: cif_fix_values 1646 2011-03-28 12:23:43Z adriana 
;
_cod_database_code 4025603

loop_
_symmetry_equiv_pos_as_xyz
'x, y, z'
'-x, -y, -z'

loop_
_atom_site_label
_atom_site_type_symbol
_atom_site_fract_x
_atom_site_fract_y
_atom_site_fract_z
_atom_site_U_iso_or_equiv
_atom_site_adp_type
_atom_site_occupancy
_atom_site_symmetry_multiplicity
_atom_site_calc_flag
_atom_site_refinement_flags
_atom_site_disorder_assembly
_atom_site_disorder_group
C1 C 0.6197(2) 0.85488(18) 0.39801(14) 0.0286(6) Uani 1 1 d . . .
C2 C 0.8279(2) 0.83557(18) 0.47756(16) 0.0360(6) Uani 1 1 d . . .
H2A H 0.8815 0.8653 0.4458 0.043 Uiso 1 1 calc R . .
H2B H 0.8703 0.8507 0.5349 0.043 Uiso 1 1 calc R . .
C3 C 0.7541(2) 0.70664(19) 0.36963(15) 0.0348(6) Uani 1 1 d . . .
H3A H 0.7296 0.6320 0.3536 0.042 Uiso 1 1 calc R . .
H3B H 0.8150 0.7240 0.3378 0.042 Uiso 1 1 calc R . .
C4 C 0.7668(2) 0.65945(18) 0.50683(15) 0.0343(6) Uani 1 1 d D . .
C5 C 0.6290(3) 0.6664(2) 0.5079(2) 0.0563(9) Uani 1 1 d D . .
H5A H 0.6118 0.7379 0.5275 0.085 Uiso 1 1 calc R . .
H5B H 0.6069 0.6203 0.5436 0.085 Uiso 1 1 calc R . .
H5C H 0.5794 0.6455 0.4534 0.085 Uiso 1 1 calc R . .
C6 C 0.8433(3) 0.6900(2) 0.59161(16) 0.0485(8) Uani 1 1 d D . .
H6A H 0.9324 0.6888 0.5907 0.073 Uiso 1 1 calc R . .
H6B H 0.8236 0.6409 0.6258 0.073 Uiso 1 1 calc R . .
H6C H 0.8233 0.7600 0.6130 0.073 Uiso 1 1 calc R . .
C7 C 0.7929(3) 0.54634(19) 0.47882(18) 0.0545(8) Uani 1 1 d D . .
H7A H 0.7419 0.5232 0.4250 0.082 Uiso 1 1 calc R . .
H7B H 0.7720 0.5025 0.5163 0.082 Uiso 1 1 calc R . .
H7C H 0.8815 0.5411 0.4772 0.082 Uiso 1 1 calc R . .
C8 C 0.5596(2) 0.73433(19) 0.27238(14) 0.0353(6) Uani 1 1 d . . .
H8A H 0.6089 0.7275 0.2299 0.042 Uiso 1 1 calc R . .
H8B H 0.4978 0.7876 0.2611 0.042 Uiso 1 1 calc R . .
C9 C 0.4921(2) 0.6324(2) 0.27018(14) 0.0335(6) Uani 1 1 d . . .
C10 C 0.3927(2) 0.6255(2) 0.30693(16) 0.0417(7) Uani 1 1 d . . .
H10 H 0.3625 0.6860 0.3331 0.050 Uiso 1 1 calc R . .
C11 C 0.3378(3) 0.5290(2) 0.30511(17) 0.0466(7) Uani 1 1 d . . .
H11 H 0.2695 0.5220 0.3304 0.056 Uiso 1 1 calc R . .
C12 C 0.3834(3) 0.4431(2) 0.26613(17) 0.0459(7) Uani 1 1 d . . .
H12 H 0.3471 0.3761 0.2642 0.055 Uiso 1 1 calc R . .
C13 C 0.4823(2) 0.4557(2) 0.22994(15) 0.0365(6) Uani 1 1 d . . .
C14 C 0.5345(3) 0.3631(2) 0.18539(18) 0.0472(8) Uani 1 1 d . . .
H14A H 0.5661 0.3153 0.2239 0.057 Uiso 1 1 calc R . .
H14B H 0.4656 0.3258 0.1441 0.057 Uiso 1 1 calc R . .
C15 C 0.7517(3) 0.40762(19) 0.19431(16) 0.0360(6) Uani 1 1 d . . .
C16 C 0.5961(3) 0.4378(2) 0.07398(16) 0.0475(8) Uani 1 1 d . . .
H16A H 0.5268 0.3954 0.0367 0.057 Uiso 1 1 calc R . .
H16B H 0.5646 0.5069 0.0893 0.057 Uiso 1 1 calc R . .
C17 C 0.7966(3) 0.5064(2) 0.09046(17) 0.0478(8) Uani 1 1 d . . .
H17A H 0.7703 0.5770 0.1069 0.057 Uiso 1 1 calc R . .
H17B H 0.8687 0.5130 0.0648 0.057 Uiso 1 1 calc R . .
C18 C 0.7297(3) 0.3605(2) -0.02102(17) 0.0559(9) Uani 1 1 d . . .
C19 C 0.8175(4) 0.2862(3) 0.02108(19) 0.0760(11) Uani 1 1 d . . .
H19A H 0.8983 0.3223 0.0456 0.114 Uiso 1 1 calc R . .
H19B H 0.8293 0.2269 -0.0182 0.114 Uiso 1 1 calc R . .
H19C H 0.7812 0.2616 0.0629 0.114 Uiso 1 1 calc R . .
C20 C 0.6093(4) 0.2978(3) -0.0652(2) 0.0926(14) Uani 1 1 d . . .
H20A H 0.5762 0.2616 -0.0274 0.139 Uiso 1 1 calc R . .
H20B H 0.6275 0.2471 -0.1087 0.139 Uiso 1 1 calc R . .
H20C H 0.5473 0.3448 -0.0878 0.139 Uiso 1 1 calc R . .
C21 C 0.7851(4) 0.4052(4) -0.0826(2) 0.1113(17) Uani 1 1 d . . .
H21A H 0.7279 0.4540 -0.1074 0.167 Uiso 1 1 calc R . .
H21B H 0.7982 0.3491 -0.1241 0.167 Uiso 1 1 calc R . .
H21C H 0.8652 0.4415 -0.0565 0.167 Uiso 1 1 calc R . .
C22 C 0.9663(3) 0.4631(2) 0.20291(16) 0.0412(7) Uani 1 1 d . . .
H22A H 1.0185 0.4579 0.1621 0.049 Uiso 1 1 calc R . .
H22B H 0.9834 0.4034 0.2325 0.049 Uiso 1 1 calc R . .
C23 C 1.0039(2) 0.5616(2) 0.26088(17) 0.0380(7) Uani 1 1 d . . .
C24 C 1.0198(2) 0.5646(2) 0.34253(17) 0.0467(7) Uani 1 1 d . . .
H24 H 1.0039 0.5040 0.3641 0.056 Uiso 1 1 calc R . .
C25 C 1.0587(3) 0.6558(3) 0.39239(19) 0.0580(9) Uani 1 1 d . . .
H25 H 1.0724 0.6590 0.4491 0.070 Uiso 1 1 calc R . .
C26 C 1.0777(3) 0.7427(3) 0.3591(2) 0.0597(10) Uani 1 1 d . . .
H26 H 1.1043 0.8070 0.3925 0.072 Uiso 1 1 calc R . .
C27 C 1.0576(3) 0.7355(2) 0.2765(2) 0.0517(8) Uani 1 1 d . . .
C28 C 1.0697(3) 0.8290(2) 0.2359(2) 0.0707(11) Uani 1 1 d . . .
H28A H 1.1445 0.8722 0.2655 0.085 Uiso 1 1 calc R . .
H28B H 1.0810 0.8059 0.1805 0.085 Uiso 1 1 calc R . .
C29 C 0.9690(3) 0.9882(2) 0.27639(16) 0.0362(6) Uani 1 1 d . A .
C30 C 0.8426(3) 0.8398(2) 0.18525(19) 0.0584(9) Uani 1 1 d . A .
H30A H 0.8594 0.7979 0.1362 0.070 Uiso 1 1 calc R . .
H30B H 0.8105 0.7919 0.2168 0.070 Uiso 1 1 calc R . .
C31 C 0.7414(3) 0.9799(2) 0.23330(19) 0.0544(8) Uani 1 1 d . A .
H31A H 0.7149 0.9401 0.2722 0.065 Uiso 1 1 calc R . .
H31B H 0.6769 1.0303 0.2192 0.065 Uiso 1 1 calc R . .
C32A C 0.7308(8) 0.9744(7) 0.0925(4) 0.051(2) Uiso 0.407(9) 1 d PD A 1
C33A C 0.8558(8) 1.0175(8) 0.0827(6) 0.057(3) Uiso 0.407(9) 1 d PD A 1
H33A H 0.9172 0.9637 0.0875 0.086 Uiso 0.407(9) 1 calc PR A 1
H33B H 0.8846 1.0771 0.1246 0.086 Uiso 0.407(9) 1 calc PR A 1
H33C H 0.8459 1.0395 0.0298 0.086 Uiso 0.407(9) 1 calc PR A 1
C34A C 0.6605(11) 0.8979(8) 0.0227(5) 0.082(4) Uiso 0.407(9) 1 d PD A 1
H34A H 0.6715 0.8274 0.0353 0.123 Uiso 0.407(9) 1 calc PR A 1
H34B H 0.6929 0.9046 -0.0254 0.123 Uiso 0.407(9) 1 calc PR A 1
H34C H 0.5716 0.9123 0.0129 0.123 Uiso 0.407(9) 1 calc PR A 1
C35A C 0.6475(8) 1.0709(8) 0.0982(6) 0.069(3) Uiso 0.407(9) 1 d PD A 1
H35A H 0.6209 1.0911 0.0447 0.104 Uiso 0.407(9) 1 calc PR A 1
H35B H 0.6957 1.1288 0.1349 0.104 Uiso 0.407(9) 1 calc PR A 1
H35C H 0.5738 1.0532 0.1184 0.104 Uiso 0.407(9) 1 calc PR A 1
C32B C 0.7645(6) 0.9378(5) 0.0822(3) 0.0540(18) Uiso 0.593(9) 1 d PD A 2
C33B C 0.8878(6) 0.9849(6) 0.0791(4) 0.065(2) Uiso 0.593(9) 1 d PD A 2
H33D H 0.9075 1.0470 0.1197 0.098 Uiso 0.593(9) 1 calc PR A 2
H33E H 0.8844 1.0039 0.0256 0.098 Uiso 0.593(9) 1 calc PR A 2
H33F H 0.9525 0.9348 0.0899 0.098 Uiso 0.593(9) 1 calc PR A 2
C34B C 0.7284(7) 0.8472(5) 0.0159(4) 0.076(2) Uiso 0.593(9) 1 d PD A 2
H34D H 0.7899 0.7938 0.0236 0.113 Uiso 0.593(9) 1 calc PR A 2
H34E H 0.7261 0.8703 -0.0361 0.113 Uiso 0.593(9) 1 calc PR A 2
H34F H 0.6458 0.8184 0.0170 0.113 Uiso 0.593(9) 1 calc PR A 2
C35B C 0.6644(6) 1.0182(6) 0.0688(4) 0.070(2) Uiso 0.593(9) 1 d PD A 2
H35D H 0.5915 0.9975 0.0887 0.105 Uiso 0.593(9) 1 calc PR A 2
H35E H 0.6395 1.0222 0.0113 0.105 Uiso 0.593(9) 1 calc PR A 2
H35F H 0.6982 1.0861 0.0979 0.105 Uiso 0.593(9) 1 calc PR A 2
C36 C 0.8597(3) 1.1406(2) 0.31348(19) 0.0501(8) Uani 1 1 d . A .
H36A H 0.8242 1.1860 0.2739 0.060 Uiso 1 1 calc R . .
H36B H 0.9470 1.1658 0.3370 0.060 Uiso 1 1 calc R . .
C37 C 0.7866(2) 1.15139(19) 0.37969(16) 0.0352(6) Uani 1 1 d . . .
C38 C 0.7357(2) 1.24530(19) 0.40057(16) 0.0368(7) Uani 1 1 d . . .
H38 H 0.7471 1.3028 0.3742 0.044 Uiso 1 1 calc R . .
C39 C 0.6682(2) 1.25376(19) 0.46023(16) 0.0381(7) Uani 1 1 d . . .
H39 H 0.6331 1.3175 0.4762 0.046 Uiso 1 1 calc R . .
C40 C 0.6524(2) 1.16786(18) 0.49652(15) 0.0348(6) Uani 1 1 d . . .
H40 H 0.6044 1.1712 0.5369 0.042 Uiso 1 1 calc R . .
C41 C 0.7073(2) 1.07743(18) 0.47315(15) 0.0306(6) Uani 1 1 d . . .
C42 C 0.6953(3) 0.98408(17) 0.51429(14) 0.0331(6) Uani 1 1 d . . .
H42A H 0.7601 0.9913 0.5645 0.040 Uiso 1 1 calc R . .
H42B H 0.6129 0.9837 0.5294 0.040 Uiso 1 1 calc R . .
N1 N 0.70732(19) 0.88503(14) 0.46612(11) 0.0292(5) Uani 1 1 d . . .
N2 N 0.81325(19) 0.72448(15) 0.45317(12) 0.0324(5) Uani 1 1 d . . .
N3 N 0.64251(19) 0.76775(15) 0.35009(12) 0.0324(5) Uani 1 1 d . . .
N4 N 0.5376(2) 0.54902(16) 0.23209(12) 0.0346(5) Uani 1 1 d . . .
N5 N 0.6341(2) 0.38861(16) 0.14657(13) 0.0387(6) Uani 1 1 d . . .
N6 N 0.6960(2) 0.44971(16) 0.03303(12) 0.0398(6) Uani 1 1 d . . .
N7 N 0.8358(2) 0.45611(15) 0.16230(12) 0.0361(5) Uani 1 1 d . . .
N8 N 1.0214(2) 0.64602(17) 0.22693(14) 0.0438(6) Uani 1 1 d . . .
N9 N 0.9600(2) 0.89065(17) 0.23290(15) 0.0492(6) Uani 1 1 d . . .
N10 N 0.7490(3) 0.9104(2) 0.16244(14) 0.0601(8) Uani 1 1 d D . .
N11 N 0.8605(2) 1.03700(16) 0.27181(13) 0.0387(6) Uani 1 1 d . . .
N12 N 0.7743(2) 1.06825(15) 0.41550(13) 0.0357(5) Uani 1 1 d . . .
O1 O 0.52310(16) 0.90267(12) 0.38124(10) 0.0342(4) Uani 1 1 d . . .
O2 O 0.78117(19) 0.37696(15) 0.25938(11) 0.0500(5) Uani 1 1 d . . .
O3 O 1.07026(17) 1.02834(13) 0.31472(11) 0.0443(5) Uani 1 1 d . . .
C43 C 0.3462(3) 0.0342(2) 0.26862(17) 0.0514(8) Uani 1 1 d . . .
H43A H 0.2632 0.0457 0.2817 0.062 Uiso 1 1 calc R . .
H43B H 0.3924 -0.0088 0.3068 0.062 Uiso 1 1 calc R . .
Cl1 Cl 0.32681(11) -0.03236(8) 0.17090(6) 0.0924(4) Uani 1 1 d . . .
Cl2 Cl 0.42647(11) 0.15210(8) 0.28013(8) 0.1038(4) Uani 1 1 d . . .
C44 C 0.1415(14) 0.1980(11) 0.1017(8) 0.069(4) Uiso 0.2367(19) 1 d P B 3
H44A H 0.0704 0.1605 0.0624 0.083 Uiso 0.2367(19) 1 calc PR B 3
H44B H 0.2144 0.1539 0.1031 0.083 Uiso 0.2367(19) 1 calc PR B 3
Cl3 Cl 0.1761(4) 0.3146(3) 0.0680(2) 0.0705(13) Uiso 0.2367(19) 1 d P B 3
Cl4 Cl 0.1053(3) 0.2143(2) 0.1941(2) 0.0567(12) Uiso 0.2367(19) 1 d P B 3

loop_
_atom_site_aniso_label
_atom_site_aniso_U_11
_atom_site_aniso_U_22
_atom_site_aniso_U_33
_atom_site_aniso_U_23
_atom_site_aniso_U_13
_atom_site_aniso_U_12
C1 0.0340(16) 0.0280(13) 0.0264(14) 0.0095(11) 0.0083(12) 0.0015(12)
C2 0.0348(16) 0.0326(14) 0.0395(16) 0.0101(12) 0.0024(13) 0.0024(12)
C3 0.0346(16) 0.0361(14) 0.0350(15) 0.0075(12) 0.0082(13) 0.0089(12)
C4 0.0408(16) 0.0282(13) 0.0340(15) 0.0083(12) 0.0052(13) 0.0033(12)
C5 0.0467(19) 0.061(2) 0.069(2) 0.0352(17) 0.0110(17) 0.0023(16)
C6 0.058(2) 0.0441(16) 0.0418(17) 0.0100(14) 0.0054(15) 0.0021(15)
C7 0.081(2) 0.0307(15) 0.0502(19) 0.0082(14) 0.0080(17) 0.0057(15)
C8 0.0368(16) 0.0386(15) 0.0274(14) 0.0028(12) 0.0007(12) 0.0025(12)
C9 0.0302(15) 0.0429(15) 0.0256(14) 0.0029(12) 0.0036(12) 0.0031(12)
C10 0.0326(16) 0.0525(17) 0.0375(16) -0.0029(14) 0.0081(13) 0.0039(14)
C11 0.0311(16) 0.068(2) 0.0425(17) 0.0055(15) 0.0139(14) -0.0043(15)
C12 0.0421(18) 0.0470(17) 0.0516(18) 0.0088(15) 0.0162(15) -0.0055(14)
C13 0.0338(16) 0.0417(16) 0.0349(15) 0.0067(13) 0.0095(13) -0.0021(13)
C14 0.0475(19) 0.0390(16) 0.0599(19) 0.0041(14) 0.0248(16) -0.0028(14)
C15 0.0468(18) 0.0289(14) 0.0351(16) 0.0023(12) 0.0167(15) 0.0045(13)
C16 0.0496(19) 0.0544(18) 0.0365(16) 0.0009(14) 0.0080(15) 0.0093(15)
C17 0.059(2) 0.0420(16) 0.0435(18) 0.0133(14) 0.0080(16) -0.0020(15)
C18 0.079(2) 0.0545(19) 0.0348(17) 0.0008(15) 0.0163(17) 0.0264(18)
C19 0.097(3) 0.069(2) 0.053(2) -0.0092(18) 0.007(2) 0.045(2)
C20 0.118(3) 0.071(2) 0.060(2) -0.0256(19) -0.025(2) 0.033(2)
C21 0.146(4) 0.147(4) 0.066(3) 0.031(3) 0.067(3) 0.066(3)
C22 0.0436(18) 0.0369(15) 0.0446(17) 0.0053(13) 0.0129(14) 0.0074(13)
C23 0.0281(15) 0.0422(16) 0.0444(17) 0.0045(14) 0.0103(13) 0.0073(12)
C24 0.0317(16) 0.0591(19) 0.0473(19) 0.0055(16) 0.0045(14) 0.0155(14)
C25 0.0380(19) 0.078(2) 0.0481(19) -0.0084(19) -0.0028(15) 0.0201(17)
C26 0.0262(17) 0.063(2) 0.075(3) -0.0312(19) 0.0033(17) 0.0074(15)
C27 0.0280(16) 0.0397(17) 0.085(3) -0.0130(17) 0.0221(17) -0.0011(13)
C28 0.054(2) 0.0392(18) 0.126(3) -0.0062(19) 0.050(2) -0.0046(16)
C29 0.0403(18) 0.0332(15) 0.0374(16) 0.0071(12) 0.0125(14) -0.0019(13)
C30 0.067(2) 0.060(2) 0.0447(19) -0.0032(16) 0.0136(18) -0.0229(19)
C31 0.0338(18) 0.071(2) 0.061(2) 0.0229(18) 0.0065(16) -0.0005(16)
C36 0.056(2) 0.0365(16) 0.070(2) 0.0200(15) 0.0328(17) 0.0089(14)
C37 0.0328(15) 0.0323(14) 0.0428(16) 0.0103(13) 0.0102(13) 0.0017(12)
C38 0.0357(16) 0.0284(14) 0.0473(17) 0.0108(12) 0.0080(14) -0.0009(12)
C39 0.0374(16) 0.0258(14) 0.0500(17) 0.0024(13) 0.0090(14) 0.0024(12)
C40 0.0360(16) 0.0307(14) 0.0368(15) 0.0002(12) 0.0092(13) -0.0001(12)
C41 0.0309(15) 0.0291(14) 0.0296(14) 0.0034(11) 0.0019(12) -0.0012(11)
C42 0.0423(16) 0.0283(13) 0.0277(14) 0.0028(11) 0.0059(12) 0.0025(12)
N1 0.0344(13) 0.0240(10) 0.0275(11) 0.0049(9) 0.0017(10) 0.0041(9)
N2 0.0360(13) 0.0286(11) 0.0312(12) 0.0049(9) 0.0031(10) 0.0028(10)
N3 0.0333(13) 0.0301(11) 0.0304(12) 0.0011(10) 0.0013(10) 0.0059(10)
N4 0.0356(13) 0.0376(12) 0.0305(12) 0.0026(10) 0.0088(10) -0.0014(10)
N5 0.0402(14) 0.0378(12) 0.0397(13) 0.0042(11) 0.0133(12) 0.0008(11)
N6 0.0516(15) 0.0388(13) 0.0301(12) 0.0033(10) 0.0120(12) 0.0080(11)
N7 0.0408(14) 0.0360(12) 0.0330(12) 0.0082(10) 0.0093(11) -0.0021(10)
N8 0.0358(14) 0.0400(13) 0.0578(16) -0.0011(12) 0.0210(12) 0.0018(11)
N9 0.0405(15) 0.0406(13) 0.0652(17) -0.0082(12) 0.0204(13) -0.0061(12)
N10 0.0587(18) 0.086(2) 0.0324(15) 0.0163(14) -0.0013(13) -0.0285(16)
N11 0.0338(13) 0.0404(13) 0.0444(14) 0.0080(11) 0.0126(11) 0.0041(11)
N12 0.0389(13) 0.0297(12) 0.0406(13) 0.0090(10) 0.0102(11) 0.0051(10)
O1 0.0361(11) 0.0342(9) 0.0337(10) 0.0080(8) 0.0078(8) 0.0090(8)
O2 0.0606(14) 0.0562(12) 0.0398(12) 0.0220(10) 0.0153(10) 0.0057(10)
O3 0.0360(11) 0.0413(11) 0.0526(12) 0.0036(9) 0.0051(10) -0.0046(9)
C43 0.062(2) 0.0493(18) 0.0471(18) 0.0131(15) 0.0158(16) 0.0065(16)
Cl1 0.1362(10) 0.0824(7) 0.0604(6) -0.0079(5) 0.0396(6) -0.0163(6)
Cl2 0.1001(8) 0.0653(6) 0.1406(10) -0.0033(6) 0.0288(8) -0.0324(6)

loop_
_atom_type_symbol
_atom_type_description
_atom_type_scat_dispersion_real
_atom_type_scat_dispersion_imag
_atom_type_scat_source
C C 0.0033 0.0016 'International Tables Vol C Tables 4.2.6.8 and 6.1.1.4'
H H 0.0000 0.0000 'International Tables Vol C Tables 4.2.6.8 and 6.1.1.4'
N N 0.0061 0.0033 'International Tables Vol C Tables 4.2.6.8 and 6.1.1.4'
O O 0.0106 0.0060 'International Tables Vol C Tables 4.2.6.8 and 6.1.1.4'
Cl Cl 0.1484 0.1585 'International Tables Vol C Tables 4.2.6.8 and 6.1.1.4'

loop_
_geom_angle_atom_site_label_1
_geom_angle_atom_site_label_2
_geom_angle_atom_site_label_3
_geom_angle
_geom_angle_site_symmetry_1
_geom_angle_site_symmetry_3
_geom_angle_publ_flag
O1 C1 N1 121.8(2) . . ?
O1 C1 N3 121.9(2) . . ?
N1 C1 N3 116.2(2) . . ?
N2 C2 N1 111.8(2) . . ?
N2 C2 H2A 109.2 . . ?
N1 C2 H2A 109.2 . . ?
N2 C2 H2B 109.2 . . ?
N1 C2 H2B 109.2 . . ?
H2A C2 H2B 107.9 . . ?
N2 C3 N3 113.4(2) . . ?
N2 C3 H3A 108.9 . . ?
N3 C3 H3A 108.9 . . ?
N2 C3 H3B 108.9 . . ?
N3 C3 H3B 108.9 . . ?
H3A C3 H3B 107.7 . . ?
N2 C4 C6 108.3(2) . . ?
N2 C4 C5 115.3(2) . . ?
C6 C4 C5 109.3(2) . . ?
N2 C4 C7 107.4(2) . . ?
C6 C4 C7 107.4(2) . . ?
C5 C4 C7 108.8(2) . . ?
C4 C5 H5A 109.5 . . ?
C4 C5 H5B 109.5 . . ?
H5A C5 H5B 109.5 . . ?
C4 C5 H5C 109.5 . . ?
H5A C5 H5C 109.5 . . ?
H5B C5 H5C 109.5 . . ?
C4 C6 H6A 109.5 . . ?
C4 C6 H6B 109.5 . . ?
H6A C6 H6B 109.5 . . ?
C4 C6 H6C 109.5 . . ?
H6A C6 H6C 109.5 . . ?
H6B C6 H6C 109.5 . . ?
C4 C7 H7A 109.5 . . ?
C4 C7 H7B 109.5 . . ?
H7A C7 H7B 109.5 . . ?
C4 C7 H7C 109.5 . . ?
H7A C7 H7C 109.5 . . ?
H7B C7 H7C 109.5 . . ?
N3 C8 C9 111.7(2) . . ?
N3 C8 H8A 109.3 . . ?
C9 C8 H8A 109.3 . . ?
N3 C8 H8B 109.3 . . ?
C9 C8 H8B 109.3 . . ?
H8A C8 H8B 107.9 . . ?
N4 C9 C10 122.7(2) . . ?
N4 C9 C8 115.6(2) . . ?
C10 C9 C8 121.7(2) . . ?
C9 C10 C11 118.8(3) . . ?
C9 C10 H10 120.6 . . ?
C11 C10 H10 120.6 . . ?
C12 C11 C10 119.0(3) . . ?
C12 C11 H11 120.5 . . ?
C10 C11 H11 120.5 . . ?
C13 C12 C11 119.2(3) . . ?
C13 C12 H12 120.4 . . ?
C11 C12 H12 120.4 . . ?
N4 C13 C12 122.3(2) . . ?
N4 C13 C14 116.8(2) . . ?
C12 C13 C14 120.9(2) . . ?
N5 C14 C13 114.8(2) . . ?
N5 C14 H14A 108.6 . . ?
C13 C14 H14A 108.6 . . ?
N5 C14 H14B 108.6 . . ?
C13 C14 H14B 108.6 . . ?
H14A C14 H14B 107.5 . . ?
O2 C15 N7 121.9(3) . . ?
O2 C15 N5 122.2(2) . . ?
N7 C15 N5 115.8(2) . . ?
N6 C16 N5 113.1(2) . . ?
N6 C16 H16A 109.0 . . ?
N5 C16 H16A 109.0 . . ?
N6 C16 H16B 109.0 . . ?
N5 C16 H16B 109.0 . . ?
H16A C16 H16B 107.8 . . ?
N6 C17 N7 112.5(2) . . ?
N6 C17 H17A 109.1 . . ?
N7 C17 H17A 109.1 . . ?
N6 C17 H17B 109.1 . . ?
N7 C17 H17B 109.1 . . ?
H17A C17 H17B 107.8 . . ?
N6 C18 C21 106.6(3) . . ?
N6 C18 C19 114.9(2) . . ?
C21 C18 C19 111.4(3) . . ?
N6 C18 C20 108.4(3) . . ?
C21 C18 C20 107.8(3) . . ?
C19 C18 C20 107.5(3) . . ?
C18 C19 H19A 109.5 . . ?
C18 C19 H19B 109.5 . . ?
H19A C19 H19B 109.5 . . ?
C18 C19 H19C 109.5 . . ?
H19A C19 H19C 109.5 . . ?
H19B C19 H19C 109.5 . . ?
C18 C20 H20A 109.5 . . ?
C18 C20 H20B 109.5 . . ?
H20A C20 H20B 109.5 . . ?
C18 C20 H20C 109.5 . . ?
H20A C20 H20C 109.5 . . ?
H20B C20 H20C 109.5 . . ?
C18 C21 H21A 109.5 . . ?
C18 C21 H21B 109.5 . . ?
H21A C21 H21B 109.5 . . ?
C18 C21 H21C 109.5 . . ?
H21A C21 H21C 109.5 . . ?
H21B C21 H21C 109.5 . . ?
N7 C22 C23 113.8(2) . . ?
N7 C22 H22A 108.8 . . ?
C23 C22 H22A 108.8 . . ?
N7 C22 H22B 108.8 . . ?
C23 C22 H22B 108.8 . . ?
H22A C22 H22B 107.7 . . ?
N8 C23 C24 122.8(3) . . ?
N8 C23 C22 115.2(2) . . ?
C24 C23 C22 122.1(3) . . ?
C25 C24 C23 119.3(3) . . ?
C25 C24 H24 120.4 . . ?
C23 C24 H24 120.4 . . ?
C24 C25 C26 118.9(3) . . ?
C24 C25 H25 120.6 . . ?
C26 C25 H25 120.6 . . ?
C25 C26 C27 119.2(3) . . ?
C25 C26 H26 120.4 . . ?
C27 C26 H26 120.4 . . ?
N8 C27 C26 122.5(3) . . ?
N8 C27 C28 115.5(3) . . ?
C26 C27 C28 121.9(3) . . ?
N9 C28 C27 111.3(2) . . ?
N9 C28 H28A 109.4 . . ?
C27 C28 H28A 109.4 . . ?
N9 C28 H28B 109.4 . . ?
C27 C28 H28B 109.4 . . ?
H28A C28 H28B 108.0 . . ?
O3 C29 N11 123.2(2) . . ?
O3 C29 N9 121.6(3) . . ?
N11 C29 N9 115.2(2) . . ?
N10 C30 N9 113.5(2) . . ?
N10 C30 H30A 108.9 . . ?
N9 C30 H30A 108.9 . . ?
N10 C30 H30B 108.9 . . ?
N9 C30 H30B 108.9 . . ?
H30A C30 H30B 107.7 . . ?
N10 C31 N11 113.1(2) . . ?
N10 C31 H31A 109.0 . . ?
N11 C31 H31A 109.0 . . ?
N10 C31 H31B 109.0 . . ?
N11 C31 H31B 109.0 . . ?
H31A C31 H31B 107.8 . . ?
C34A C32A C33A 115.8(7) . . ?
C34A C32A N10 102.4(6) . . ?
C33A C32A N10 110.9(6) . . ?
C34A C32A C35A 105.8(7) . . ?
C33A C32A C35A 104.8(6) . . ?
N10 C32A C35A 117.4(6) . . ?
C32A C33A H33A 109.5 . . ?
C32A C33A H33B 109.5 . . ?
H33A C33A H33B 109.5 . . ?
C32A C33A H33C 109.5 . . ?
H33A C33A H33C 109.5 . . ?
H33B C33A H33C 109.5 . . ?
C32A C34A H34A 109.5 . . ?
C32A C34A H34B 109.5 . . ?
H34A C34A H34B 109.5 . . ?
C32A C34A H34C 109.5 . . ?
H34A C34A H34C 109.5 . . ?
H34B C34A H34C 109.5 . . ?
C32A C35A H35A 109.5 . . ?
C32A C35A H35B 109.5 . . ?
H35A C35A H35B 109.5 . . ?
C32A C35A H35C 109.5 . . ?
H35A C35A H35C 109.5 . . ?
H35B C35A H35C 109.5 . . ?
C33B C32B C34B 110.0(5) . . ?
C33B C32B N10 117.0(5) . . ?
C34B C32B N10 111.6(4) . . ?
C33B C32B C35B 109.3(5) . . ?
C34B C32B C35B 107.7(5) . . ?
N10 C32B C35B 100.6(5) . . ?
C32B C33B H33D 109.5 . . ?
C32B C33B H33E 109.5 . . ?
H33D C33B H33E 109.5 . . ?
C32B C33B H33F 109.5 . . ?
H33D C33B H33F 109.5 . . ?
H33E C33B H33F 109.5 . . ?
C32B C34B H34D 109.5 . . ?
C32B C34B H34E 109.5 . . ?
H34D C34B H34E 109.5 . . ?
C32B C34B H34F 109.5 . . ?
H34D C34B H34F 109.5 . . ?
H34E C34B H34F 109.5 . . ?
C32B C35B H35D 109.5 . . ?
C32B C35B H35E 109.5 . . ?
H35D C35B H35E 109.5 . . ?
C32B C35B H35F 109.5 . . ?
H35D C35B H35F 109.5 . . ?
H35E C35B H35F 109.5 . . ?
N11 C36 C37 114.8(2) . . ?
N11 C36 H36A 108.6 . . ?
C37 C36 H36A 108.6 . . ?
N11 C36 H36B 108.6 . . ?
C37 C36 H36B 108.6 . . ?
H36A C36 H36B 107.5 . . ?
N12 C37 C38 123.0(2) . . ?
N12 C37 C36 117.7(2) . . ?
C38 C37 C36 119.3(2) . . ?
C39 C38 C37 118.7(2) . . ?
C39 C38 H38 120.6 . . ?
C37 C38 H38 120.6 . . ?
C38 C39 C40 118.9(2) . . ?
C38 C39 H39 120.5 . . ?
C40 C39 H39 120.5 . . ?
C41 C40 C39 118.9(2) . . ?
C41 C40 H40 120.5 . . ?
C39 C40 H40 120.5 . . ?
N12 C41 C40 122.8(2) . . ?
N12 C41 C42 117.4(2) . . ?
C40 C41 C42 119.7(2) . . ?
N1 C42 C41 114.6(2) . . ?
N1 C42 H42A 108.6 . . ?
C41 C42 H42A 108.6 . . ?
N1 C42 H42B 108.6 . . ?
C41 C42 H42B 108.6 . . ?
H42A C42 H42B 107.6 . . ?
C1 N1 C42 118.4(2) . . ?
C1 N1 C2 119.7(2) . . ?
C42 N1 C2 119.5(2) . . ?
C3 N2 C2 107.14(19) . . ?
C3 N2 C4 117.26(19) . . ?
C2 N2 C4 118.73(19) . . ?
C1 N3 C8 120.3(2) . . ?
C1 N3 C3 123.5(2) . . ?
C8 N3 C3 116.14(19) . . ?
C9 N4 C13 118.0(2) . . ?
C15 N5 C14 117.1(2) . . ?
C15 N5 C16 120.9(2) . . ?
C14 N5 C16 115.8(2) . . ?
C17 N6 C16 107.0(2) . . ?
C17 N6 C18 116.7(2) . . ?
C16 N6 C18 120.0(2) . . ?
C15 N7 C22 118.8(2) . . ?
C15 N7 C17 121.6(2) . . ?
C22 N7 C17 119.6(2) . . ?
C27 N8 C23 117.3(3) . . ?
C29 N9 C28 120.1(2) . . ?
C29 N9 C30 123.9(3) . . ?
C28 N9 C30 115.9(2) . . ?
C30 N10 C31 107.1(2) . . ?
C30 N10 C32B 106.9(4) . . ?
C31 N10 C32B 127.6(3) . . ?
C30 N10 C32A 129.6(4) . . ?
C31 N10 C32A 107.1(4) . . ?
C29 N11 C36 119.8(2) . . ?
C29 N11 C31 120.1(2) . . ?
C36 N11 C31 119.6(2) . . ?
C37 N12 C41 117.6(2) . . ?
Cl2 C43 Cl1 111.95(16) . . ?
Cl2 C43 H43A 109.2 . . ?
Cl1 C43 H43A 109.2 . . ?
Cl2 C43 H43B 109.2 . . ?
Cl1 C43 H43B 109.2 . . ?
H43A C43 H43B 107.9 . . ?
Cl4 C44 Cl3 114.4(8) . . ?
Cl4 C44 H44A 108.7 . . ?
Cl3 C44 H44A 108.7 . . ?
Cl4 C44 H44B 108.7 . . ?
Cl3 C44 H44B 108.7 . . ?
H44A C44 H44B 107.6 . . ?

loop_
_geom_bond_atom_site_label_1
_geom_bond_atom_site_label_2
_geom_bond_distance
_geom_bond_site_symmetry_2
_geom_bond_publ_flag
C1 O1 1.241(3) . ?
C1 N1 1.357(3) . ?
C1 N3 1.363(3) . ?
C2 N2 1.447(3) . ?
C2 N1 1.469(3) . ?
C2 H2A 0.9900 . ?
C2 H2B 0.9900 . ?
C3 N2 1.433(3) . ?
C3 N3 1.477(3) . ?
C3 H3A 0.9900 . ?
C3 H3B 0.9900 . ?
C4 N2 1.497(3) . ?
C4 C6 1.519(3) . ?
C4 C5 1.519(4) . ?
C4 C7 1.535(3) . ?
C5 H5A 0.9800 . ?
C5 H5B 0.9800 . ?
C5 H5C 0.9800 . ?
C6 H6A 0.9800 . ?
C6 H6B 0.9800 . ?
C6 H6C 0.9800 . ?
C7 H7A 0.9800 . ?
C7 H7B 0.9800 . ?
C7 H7C 0.9800 . ?
C8 N3 1.456(3) . ?
C8 C9 1.505(3) . ?
C8 H8A 0.9900 . ?
C8 H8B 0.9900 . ?
C9 N4 1.344(3) . ?
C9 C10 1.376(3) . ?
C10 C11 1.381(4) . ?
C10 H10 0.9500 . ?
C11 C12 1.376(4) . ?
C11 H11 0.9500 . ?
C12 C13 1.376(4) . ?
C12 H12 0.9500 . ?
C13 N4 1.345(3) . ?
C13 C14 1.519(4) . ?
C14 N5 1.450(3) . ?
C14 H14A 0.9900 . ?
C14 H14B 0.9900 . ?
C15 O2 1.226(3) . ?
C15 N7 1.359(3) . ?
C15 N5 1.375(3) . ?
C16 N6 1.436(3) . ?
C16 N5 1.474(3) . ?
C16 H16A 0.9900 . ?
C16 H16B 0.9900 . ?
C17 N6 1.433(3) . ?
C17 N7 1.472(3) . ?
C17 H17A 0.9900 . ?
C17 H17B 0.9900 . ?
C18 N6 1.483(3) . ?
C18 C21 1.505(5) . ?
C18 C19 1.528(4) . ?
C18 C20 1.538(5) . ?
C19 H19A 0.9800 . ?
C19 H19B 0.9800 . ?
C19 H19C 0.9800 . ?
C20 H20A 0.9800 . ?
C20 H20B 0.9800 . ?
C20 H20C 0.9800 . ?
C21 H21A 0.9800 . ?
C21 H21B 0.9800 . ?
C21 H21C 0.9800 . ?
C22 N7 1.451(3) . ?
C22 C23 1.504(4) . ?
C22 H22A 0.9900 . ?
C22 H22B 0.9900 . ?
C23 N8 1.348(3) . ?
C23 C24 1.374(4) . ?
C24 C25 1.369(4) . ?
C24 H24 0.9500 . ?
C25 C26 1.374(5) . ?
C25 H25 0.9500 . ?
C26 C27 1.381(5) . ?
C26 H26 0.9500 . ?
C27 N8 1.344(3) . ?
C27 C28 1.509(4) . ?
C28 N9 1.453(4) . ?
C28 H28A 0.9900 . ?
C28 H28B 0.9900 . ?
C29 O3 1.234(3) . ?
C29 N11 1.351(3) . ?
C29 N9 1.371(3) . ?
C30 N10 1.422(4) . ?
C30 N9 1.467(4) . ?
C30 H30A 0.9900 . ?
C30 H30B 0.9900 . ?
C31 N10 1.429(4) . ?
C31 N11 1.472(3) . ?
C31 H31A 0.9900 . ?
C31 H31B 0.9900 . ?
C32A C34A 1.510(10) . ?
C32A C33A 1.523(9) . ?
C32A N10 1.543(7) . ?
C32A C35A 1.570(11) . ?
C33A H33A 0.9800 . ?
C33A H33B 0.9800 . ?
C33A H33C 0.9800 . ?
C34A H34A 0.9800 . ?
C34A H34B 0.9800 . ?
C34A H34C 0.9800 . ?
C35A H35A 0.9800 . ?
C35A H35B 0.9800 . ?
C35A H35C 0.9800 . ?
C32B C33B 1.491(7) . ?
C32B C34B 1.505(7) . ?
C32B N10 1.517(5) . ?
C32B C35B 1.535(8) . ?
C33B H33D 0.9800 . ?
C33B H33E 0.9800 . ?
C33B H33F 0.9800 . ?
C34B H34D 0.9800 . ?
C34B H34E 0.9800 . ?
C34B H34F 0.9800 . ?
C35B H35D 0.9800 . ?
C35B H35E 0.9800 . ?
C35B H35F 0.9800 . ?
C36 N11 1.437(3) . ?
C36 C37 1.514(4) . ?
C36 H36A 0.9900 . ?
C36 H36B 0.9900 . ?
C37 N12 1.341(3) . ?
C37 C38 1.385(3) . ?
C38 C39 1.377(4) . ?
C38 H38 0.9500 . ?
C39 C40 1.385(3) . ?
C39 H39 0.9500 . ?
C40 C41 1.379(3) . ?
C40 H40 0.9500 . ?
C41 N12 1.345(3) . ?
C41 C42 1.512(3) . ?
C42 N1 1.455(3) . ?
C42 H42A 0.9900 . ?
C42 H42B 0.9900 . ?
C43 Cl2 1.727(3) . ?
C43 Cl1 1.747(3) . ?
C43 H43A 0.9900 . ?
C43 H43B 0.9900 . ?
C44 Cl4 1.701(14) . ?
C44 Cl3 1.769(14) . ?
C44 H44A 0.9900 . ?
C44 H44B 0.9900 . ?

loop_
_geom_torsion_atom_site_label_1
_geom_torsion_atom_site_label_2
_geom_torsion_atom_site_label_3
_geom_torsion_atom_site_label_4
_geom_torsion
_geom_torsion_site_symmetry_1
_geom_torsion_site_symmetry_2
_geom_torsion_site_symmetry_3
_geom_torsion_site_symmetry_4
_geom_torsion_publ_flag
N3 C8 C9 N4 -101.9(3) . . . . ?
N3 C8 C9 C10 76.4(3) . . . . ?
N4 C9 C10 C11 0.4(4) . . . . ?
C8 C9 C10 C11 -177.7(2) . . . . ?
C9 C10 C11 C12 -0.5(4) . . . . ?
C10 C11 C12 C13 -0.1(4) . . . . ?
C11 C12 C13 N4 0.9(4) . . . . ?
C11 C12 C13 C14 -179.2(3) . . . . ?
N4 C13 C14 N5 -3.3(4) . . . . ?
C12 C13 C14 N5 176.8(3) . . . . ?
N7 C22 C23 N8 -77.5(3) . . . . ?
N7 C22 C23 C24 102.8(3) . . . . ?
N8 C23 C24 C25 -2.2(4) . . . . ?
C22 C23 C24 C25 177.5(2) . . . . ?
C23 C24 C25 C26 1.7(4) . . . . ?
C24 C25 C26 C27 -0.3(4) . . . . ?
C25 C26 C27 N8 -0.8(4) . . . . ?
C25 C26 C27 C28 176.6(3) . . . . ?
N8 C27 C28 N9 98.9(3) . . . . ?
C26 C27 C28 N9 -78.6(4) . . . . ?
N11 C36 C37 N12 26.6(4) . . . . ?
N11 C36 C37 C38 -153.4(2) . . . . ?
N12 C37 C38 C39 -0.7(4) . . . . ?
C36 C37 C38 C39 179.3(2) . . . . ?
C37 C38 C39 C40 -0.8(4) . . . . ?
C38 C39 C40 C41 1.6(4) . . . . ?
C39 C40 C41 N12 -1.1(4) . . . . ?
C39 C40 C41 C42 177.6(2) . . . . ?
N12 C41 C42 N1 -26.2(3) . . . . ?
C40 C41 C42 N1 155.1(2) . . . . ?
O1 C1 N1 C42 -8.9(3) . . . . ?
N3 C1 N1 C42 172.6(2) . . . . ?
O1 C1 N1 C2 -171.0(2) . . . . ?
N3 C1 N1 C2 10.5(3) . . . . ?
C41 C42 N1 C1 -64.6(3) . . . . ?
C41 C42 N1 C2 97.6(3) . . . . ?
N2 C2 N1 C1 -42.6(3) . . . . ?
N2 C2 N1 C42 155.5(2) . . . . ?
N3 C3 N2 C2 -48.9(3) . . . . ?
N3 C3 N2 C4 87.5(3) . . . . ?
N1 C2 N2 C3 60.1(3) . . . . ?
N1 C2 N2 C4 -75.6(3) . . . . ?
C6 C4 N2 C3 179.1(2) . . . . ?
C5 C4 N2 C3 -58.0(3) . . . . ?
C7 C4 N2 C3 63.4(3) . . . . ?
C6 C4 N2 C2 -49.5(3) . . . . ?
C5 C4 N2 C2 73.3(3) . . . . ?
C7 C4 N2 C2 -165.3(2) . . . . ?
O1 C1 N3 C8 6.9(3) . . . . ?
N1 C1 N3 C8 -174.6(2) . . . . ?
O1 C1 N3 C3 -177.6(2) . . . . ?
N1 C1 N3 C3 0.9(3) . . . . ?
C9 C8 N3 C1 -114.5(2) . . . . ?
C9 C8 N3 C3 69.7(3) . . . . ?
N2 C3 N3 C1 20.1(3) . . . . ?
N2 C3 N3 C8 -164.3(2) . . . . ?
C10 C9 N4 C13 0.3(4) . . . . ?
C8 C9 N4 C13 178.6(2) . . . . ?
C12 C13 N4 C9 -1.0(4) . . . . ?
C14 C13 N4 C9 179.1(2) . . . . ?
O2 C15 N5 C14 20.5(3) . . . . ?
N7 C15 N5 C14 -164.0(2) . . . . ?
O2 C15 N5 C16 171.8(2) . . . . ?
N7 C15 N5 C16 -12.7(3) . . . . ?
C13 C14 N5 C15 80.1(3) . . . . ?
C13 C14 N5 C16 -72.7(3) . . . . ?
N6 C16 N5 C15 35.4(3) . . . . ?
N6 C16 N5 C14 -173.0(2) . . . . ?
N7 C17 N6 C16 56.1(3) . . . . ?
N7 C17 N6 C18 -81.5(3) . . . . ?
N5 C16 N6 C17 -55.4(3) . . . . ?
N5 C16 N6 C18 80.5(3) . . . . ?
C21 C18 N6 C17 -75.6(3) . . . . ?
C19 C18 N6 C17 48.4(4) . . . . ?
C20 C18 N6 C17 168.6(3) . . . . ?
C21 C18 N6 C16 152.6(3) . . . . ?
C19 C18 N6 C16 -83.5(4) . . . . ?
C20 C18 N6 C16 36.8(3) . . . . ?
O2 C15 N7 C22 5.8(4) . . . . ?
N5 C15 N7 C22 -169.7(2) . . . . ?
O2 C15 N7 C17 -170.8(2) . . . . ?
N5 C15 N7 C17 13.7(3) . . . . ?
C23 C22 N7 C15 -93.3(3) . . . . ?
C23 C22 N7 C17 83.3(3) . . . . ?
N6 C17 N7 C15 -37.4(3) . . . . ?
N6 C17 N7 C22 146.1(2) . . . . ?
C26 C27 N8 C23 0.5(4) . . . . ?
C28 C27 N8 C23 -177.1(2) . . . . ?
C24 C23 N8 C27 1.0(4) . . . . ?
C22 C23 N8 C27 -178.7(2) . . . . ?
O3 C29 N9 C28 4.6(4) . . . . ?
N11 C29 N9 C28 -177.4(3) . . . . ?
O3 C29 N9 C30 -179.0(3) . . . . ?
N11 C29 N9 C30 -1.0(4) . . . . ?
C27 C28 N9 C29 113.0(3) . . . . ?
C27 C28 N9 C30 -63.7(4) . . . . ?
N10 C30 N9 C29 22.7(4) . . . . ?
N10 C30 N9 C28 -160.7(3) . . . . ?
N9 C30 N10 C31 -49.6(3) . . . . ?
N9 C30 N10 C32B 90.0(3) . . . . ?
N9 C30 N10 C32A 81.2(5) . . . . ?
N11 C31 N10 C30 58.6(3) . . . . ?
N11 C31 N10 C32B -69.8(5) . . . . ?
N11 C31 N10 C32A -83.8(4) . . . . ?
C33B C32B N10 C30 -58.4(6) . . . . ?
C34B C32B N10 C30 69.5(5) . . . . ?
C35B C32B N10 C30 -176.5(3) . . . . ?
C33B C32B N10 C31 70.1(7) . . . . ?
C34B C32B N10 C31 -162.0(4) . . . . ?
C35B C32B N10 C31 -48.1(5) . . . . ?
C33B C32B N10 C32A 104.9(11) . . . . ?
C34B C32B N10 C32A -127.2(11) . . . . ?
C35B C32B N10 C32A -13.3(9) . . . . ?
C34A C32A N10 C30 84.0(7) . . . . ?
C33A C32A N10 C30 -40.2(8) . . . . ?
C35A C32A N10 C30 -160.6(5) . . . . ?
C34A C32A N10 C31 -145.2(6) . . . . ?
C33A C32A N10 C31 90.7(7) . . . . ?
C35A C32A N10 C31 -29.8(7) . . . . ?
C34A C32A N10 C32B 63.0(9) . . . . ?
C33A C32A N10 C32B -61.1(10) . . . . ?
C35A C32A N10 C32B 178.4(14) . . . . ?
O3 C29 N11 C36 -0.5(4) . . . . ?
N9 C29 N11 C36 -178.5(2) . . . . ?
O3 C29 N11 C31 -172.5(2) . . . . ?
N9 C29 N11 C31 9.5(4) . . . . ?
C37 C36 N11 C29 -115.7(3) . . . . ?
C37 C36 N11 C31 56.3(3) . . . . ?
N10 C31 N11 C29 -40.3(4) . . . . ?
N10 C31 N11 C36 147.7(3) . . . . ?
C38 C37 N12 C41 1.3(4) . . . . ?
C36 C37 N12 C41 -178.7(2) . . . . ?
C40 C41 N12 C37 -0.4(4) . . . . ?
C42 C41 N12 C37 -179.1(2) . . . . ?
